data_4134471
loop_
_publ_author_name
'Pan, Chun-Ya'
'Yang, Xin-Rui'
'Xiong, Lin'
'Lu, Zhong-Wei'
'Zhen, Bo-Yu'
'Sui, Xin'
'Deng, Xue-Bin'
'Chen, Ling'
'Wu, Li-Ming'

_publ_section_title
;
 Solid-State Nonlinear Optical Switch with the Widest Switching
 Temperature Range Owing to Its Continuously Tunable <i>T</i><sub>c</sub>.
;
_journal_issue 13
_journal_name_full 'Journal of the American Chemical Society'
_journal_page_first 6423
_journal_page_last 6431
_journal_paper_doi 10.1021/jacs.0c01741
_journal_volume 142
_journal_year 2020
_chemical_formula_sum 'F H8 N2 O3 P'
_chemical_formula_weight 134.06
_space_group_IT_number 33
_space_group_name_Hall 'P 2c -2n'
_space_group_name_H-M_alt 'P n a 21'
_symmetry_cell_setting orthorhombic
_symmetry_space_group_name_H-M 'P n a 21'
_atom_sites_solution_hydrogens none
_atom_sites_solution_primary direct
_atom_sites_solution_secondary difmap
_audit_creation_method SHELXL-97
_cell_angle_alpha 90.00
_cell_angle_beta 90.00
_cell_angle_gamma 90.00
_cell_formula_units_Z 4
_cell_length_a 7.9344(3)
_cell_length_b 11.3381(4)
_cell_length_c 6.0281(2)
_cell_measurement_reflns_used 4457
_cell_measurement_temperature 280(2)
_cell_measurement_theta_max 27.42
_cell_measurement_theta_min 3.13
_cell_volume 542.29(3)
_computing_structure_refinement 'SHELXL-97 (Sheldrick, 1997)'
_computing_structure_solution 'SHELXS-97 (Sheldrick, 1990)'
_diffrn_ambient_temperature 280(2)
_diffrn_measured_fraction_theta_full 1.000
_diffrn_measured_fraction_theta_max 1.000
_diffrn_measurement_device_type 'CCD area detector'
_diffrn_measurement_method 'phi and omega scans'
_diffrn_radiation_monochromator graphite
_diffrn_radiation_source 'fine-focus sealed tube'
_diffrn_radiation_type MoK\a
_diffrn_radiation_wavelength 0.71073
_diffrn_reflns_av_R_equivalents 0.0782
_diffrn_reflns_av_sigmaI/netI 0.0480
_diffrn_reflns_limit_h_max 10
_diffrn_reflns_limit_h_min -10
_diffrn_reflns_limit_k_max 14
_diffrn_reflns_limit_k_min -14
_diffrn_reflns_limit_l_max 7
_diffrn_reflns_limit_l_min -7
_diffrn_reflns_number 7728
_diffrn_reflns_theta_full 27.49
_diffrn_reflns_theta_max 27.49
_diffrn_reflns_theta_min 3.13
_exptl_absorpt_coefficient_mu 0.445
_exptl_absorpt_correction_T_max 0.7456
_exptl_absorpt_correction_T_min 0.6350
_exptl_absorpt_correction_type multi-scan
_exptl_crystal_colour colorless
_exptl_crystal_density_diffrn 1.642
_exptl_crystal_density_method 'not measured'
_exptl_crystal_description block
_exptl_crystal_F_000 280
_exptl_crystal_size_max 0.05
_exptl_crystal_size_mid 0.03
_exptl_crystal_size_min 0.02
_refine_diff_density_max 0.313
_refine_diff_density_min -0.451
_refine_diff_density_rms 0.113
_refine_ls_abs_structure_details 'Flack H D (1983), Acta Cryst. A39, 876-881'
_refine_ls_abs_structure_Flack 0.00
_refine_ls_extinction_method none
_refine_ls_goodness_of_fit_ref 1.140
_refine_ls_hydrogen_treatment none
_refine_ls_matrix_type full
_refine_ls_number_parameters 96
_refine_ls_number_reflns 1241
_refine_ls_number_restraints 39
_refine_ls_restrained_S_all 1.130
_refine_ls_R_factor_all 0.0525
_refine_ls_R_factor_gt 0.0418
_refine_ls_shift/su_max 0.000
_refine_ls_shift/su_mean 0.000
_refine_ls_structure_factor_coef Fsqd
_refine_ls_weighting_details 'calc w=1/[\s^2^(Fo^2^)+(0.0507P)^2^+0.0000P] where P=(Fo^2^+2Fc^2^)/3'
_refine_ls_weighting_scheme calc
_refine_ls_wR_factor_gt 0.0896
_refine_ls_wR_factor_ref 0.0950
_reflns_number_gt 1099
_reflns_number_total 1241
_reflns_threshold_expression >2sigma(I)
_cod_data_source_file (NH4)2PO3F.cif
_cod_data_source_block (NH4)2PO3F-HTP-280K
_cod_depositor_comments
;
The following automatic conversions were performed:

data item '_symmetry_cell_setting' value 'Orthorhombic' was changed
to 'orthorhombic' in accordance with the
/home/data/users/saulius/crontab/automatic-downloads/rss-feeds/ACS/lib/dictionaries/cif_core.dic
dictionary named 'cif_core.dic' version 2.4.2 last updated on
2011-04-26.

Automatic conversion script
Id: cif_fix_values 7556 2019-12-06 15:28:31Z antanas 

 Adding full bibliography for 4134470--4134505.cif.

2020-09-02
Z value and formula fixed to values more according to usual
chemical conventions.                 miguel
;
_cod_original_formula_weight 67.03
_cod_original_formula_units_Z 8
_cod_original_sg_symbol_H-M Pna2(1)
_cod_original_formula_sum 'H4 F0.50 N O1.50 P0.50'
_cod_database_code 4134471

loop_
_symmetry_equiv_pos_as_xyz
'x, y, z'
'-x, -y, z+1/2'
'x+1/2, -y+1/2, z'
'-x+1/2, y+1/2, z+1/2'

loop_
_atom_site_label
_atom_site_type_symbol
_atom_site_fract_x
_atom_site_fract_y
_atom_site_fract_z
_atom_site_U_iso_or_equiv
_atom_site_adp_type
_atom_site_occupancy
_atom_site_symmetry_multiplicity
_atom_site_calc_flag
_atom_site_refinement_flags
_atom_site_disorder_assembly
_atom_site_disorder_group
P P 0.18964(7) 0.87384(5) 0.68357(12) 0.01569(18) Uani 1 1 d . . .
F F -0.00071(18) 0.91719(15) 0.6916(5) 0.0345(4) Uani 1 1 d . . .
N1 N 0.6417(3) 0.9606(2) 0.7005(6) 0.0240(5) Uani 1 1 d D . .
H1 H 0.532(2) 0.970(2) 0.713(6) 0.031(9) Uiso 1 1 d D . .
H2 H 0.669(4) 0.980(3) 0.569(3) 0.033(11) Uiso 1 1 d D . .
H3 H 0.688(4) 1.009(3) 0.793(5) 0.066(18) Uiso 1 1 d D . .
H4 H 0.668(4) 0.8907(17) 0.734(5) 0.043(12) Uiso 1 1 d D . .
N2 N 0.0901(3) 1.19162(19) 0.6935(7) 0.0276(5) Uani 1 1 d D . .
O2 O 0.1960(3) 0.7724(2) 0.8411(4) 0.0333(6) Uani 1 1 d . . .
O1 O 0.2862(2) 0.98241(19) 0.7555(4) 0.0250(5) Uani 1 1 d . . .
O3 O 0.2181(3) 0.84444(19) 0.4429(4) 0.0261(5) Uani 1 1 d . . .
H5 H -0.006(3) 1.184(3) 0.746(6) 0.057(14) Uiso 1 1 d D . .
H8 H 0.139(4) 1.1275(18) 0.678(7) 0.047(10) Uiso 1 1 d D . .
H7 H 0.087(5) 1.230(3) 0.575(5) 0.075(17) Uiso 1 1 d D . .
H6 H 0.148(4) 1.234(3) 0.787(5) 0.042(12) Uiso 1 1 d D . .

loop_
_atom_site_aniso_label
_atom_site_aniso_U_11
_atom_site_aniso_U_22
_atom_site_aniso_U_33
_atom_site_aniso_U_23
_atom_site_aniso_U_13
_atom_site_aniso_U_12
P 0.0145(3) 0.0157(3) 0.0169(3) -0.0007(4) 0.0000(3) 0.0013(2)
F 0.0149(7) 0.0389(9) 0.0498(10) -0.0034(14) 0.0029(11) 0.0034(6)
N1 0.0202(10) 0.0259(12) 0.0257(15) -0.0044(14) 0.0001(14) -0.0004(9)
N2 0.0274(12) 0.0221(11) 0.0333(14) -0.0004(18) 0.0022(15) -0.0009(10)
O2 0.0460(15) 0.0246(12) 0.0292(12) 0.0083(9) -0.0005(10) -0.0009(10)
O1 0.0210(9) 0.0233(10) 0.0305(11) -0.0062(8) -0.0016(7) -0.0022(8)
O3 0.0319(11) 0.0269(10) 0.0195(11) -0.0024(9) 0.0015(8) -0.0003(9)

loop_
_atom_type_symbol
_atom_type_description
_atom_type_scat_dispersion_real
_atom_type_scat_dispersion_imag
_atom_type_scat_source
N N 0.0061 0.0033 'International Tables Vol C Tables 4.2.6.8 and 6.1.1.4'
H H 0.0000 0.0000 'International Tables Vol C Tables 4.2.6.8 and 6.1.1.4'
O O 0.0106 0.0060 'International Tables Vol C Tables 4.2.6.8 and 6.1.1.4'
F F 0.0171 0.0103 'International Tables Vol C Tables 4.2.6.8 and 6.1.1.4'
P P 0.1023 0.0942 'International Tables Vol C Tables 4.2.6.8 and 6.1.1.4'

loop_
_geom_angle_atom_site_label_1
_geom_angle_atom_site_label_2
_geom_angle_atom_site_label_3
_geom_angle
_geom_angle_site_symmetry_1
_geom_angle_site_symmetry_3
_geom_angle_publ_flag
O2 P O3 115.95(13) . . ?
O2 P O1 115.31(14) . . ?
O3 P O1 112.34(13) . . ?
O2 P F 104.54(13) . . ?
O3 P F 103.92(14) . . ?
O1 P F 102.75(10) . . ?
H1 N1 H2 107.7(19) . . ?
H1 N1 H3 106.6(19) . . ?
H2 N1 H3 109.3(19) . . ?
H1 N1 H4 109.5(19) . . ?
H2 N1 H4 113(2) . . ?
H3 N1 H4 110(2) . . ?
H5 N2 H8 112(2) . . ?
H5 N2 H7 111(2) . . ?
H8 N2 H7 112(2) . . ?
H5 N2 H6 107(2) . . ?
H8 N2 H6 108(2) . . ?
H7 N2 H6 106.7(19) . . ?

loop_
_geom_bond_atom_site_label_1
_geom_bond_atom_site_label_2
_geom_bond_distance
_geom_bond_site_symmetry_2
_geom_bond_publ_flag
P O2 1.492(2) . ?
P O3 1.506(2) . ?
P O1 1.513(2) . ?
P F 1.5890(15) . ?
N1 H1 0.878(16) . ?
N1 H2 0.852(17) . ?
N1 H3 0.866(17) . ?
N1 H4 0.843(17) . ?
N2 H5 0.832(17) . ?
N2 H8 0.827(17) . ?
N2 H7 0.835(18) . ?
N2 H6 0.869(17) . ?

loop_
_geom_hbond_atom_site_label_D
_geom_hbond_atom_site_label_H
_geom_hbond_atom_site_label_A
_geom_hbond_distance_DH
_geom_hbond_distance_HA
_geom_hbond_distance_DA
_geom_hbond_angle_DHA
_geom_hbond_site_symmetry_A
N2 H8 O1 0.827(17) 2.07(2) 2.861(3) 159(4) .
N1 H1 O1 0.878(16) 1.974(16) 2.851(3) 176(3) .
N2 H8 F 0.827(17) 2.63(3) 3.194(3) 127(3) .
N1 H2 O1 0.852(17) 1.968(18) 2.818(4) 175(3) 2_674
N1 H3 O3 0.866(17) 2.030(19) 2.874(3) 164(3) 2_675
N1 H4 O2 0.843(17) 1.972(18) 2.807(3) 171(3) 3_565
N2 H5 O3 0.832(17) 2.08(2) 2.900(4) 167(3) 2_575
N2 H7 O2 0.835(18) 2.28(3) 2.869(4) 128(3) 4_554
N2 H7 O2 0.835(18) 2.65(3) 3.136(4) 118(3) 2_574
N2 H6 O3 0.869(17) 1.894(18) 2.752(4) 169(4) 4
